data_4063243
loop_
_publ_author_name
'Kimberley C. Bassett'
'Fei You'
'Peter M. Graham'
'William H. Myers'
'Michal Sabat'
'W. Dean Harman'

_publ_section_title
;
 Furan [3 + 2] Dipolar Cycloadditions Promoted by a \p-Basic Tungsten
 Metal Fragment
;
_journal_issue 2
_journal_name_full Organometallics
_journal_page_first 435
_journal_page_last 439
_journal_paper_doi 10.1021/om0506926
_journal_volume 25
_journal_year 2006
_chemical_formula_sum 'C24 H34 B Cl2 N8 O4 P W'
_chemical_formula_weight 795.12
_chemical_name_systematic
; 
 ? 
;
_space_group_IT_number 19
_symmetry_cell_setting orthorhombic
_symmetry_space_group_name_Hall 'P 2ac 2ab'
_symmetry_space_group_name_H-M 'P 21 21 21'
_atom_sites_solution_hydrogens difmap
_atom_sites_solution_primary direct
_atom_sites_solution_secondary difmap
_audit_creation_method SHELXL-97
_cell_angle_alpha 90.00
_cell_angle_beta 90.00
_cell_angle_gamma 90.00
_cell_formula_units_Z 4
_cell_length_a 11.8543(9)
_cell_length_b 13.4082(11)
_cell_length_c 19.2254(15)
_cell_measurement_reflns_used 9115
_cell_measurement_temperature 153(2)
_cell_measurement_theta_max 32.503
_cell_measurement_theta_min 2.293
_cell_volume 3055.8(4)
_computing_cell_refinement 'Bruker SMART'
_computing_data_collection 'Bruker SMART'
_computing_data_reduction 'Bruker SHELXTL'
_computing_molecular_graphics 'Bruker SHELXTL'
_computing_publication_material 'Bruker SHELXTL'
_computing_structure_refinement 'SHELXL-97 (Sheldrick, 1997)'
_computing_structure_solution 'SHELXS-97 (Sheldrick, 1990)'
_diffrn_ambient_temperature 153(2)
_diffrn_measured_fraction_theta_full 0.997
_diffrn_measured_fraction_theta_max 0.997
_diffrn_measurement_device_type 'Bruker SMART APEX CCD area detector'
_diffrn_measurement_method 'phi and omega scans'
_diffrn_radiation_monochromator graphite
_diffrn_radiation_source 'fine-focus sealed tube'
_diffrn_radiation_type MoK\a
_diffrn_radiation_wavelength 0.71073
_diffrn_reflns_av_R_equivalents 0.0313
_diffrn_reflns_av_sigmaI/netI 0.0405
_diffrn_reflns_limit_h_max 17
_diffrn_reflns_limit_h_min -17
_diffrn_reflns_limit_k_max 20
_diffrn_reflns_limit_k_min -20
_diffrn_reflns_limit_l_max 29
_diffrn_reflns_limit_l_min -29
_diffrn_reflns_number 42530
_diffrn_reflns_theta_full 32.53
_diffrn_reflns_theta_max 32.53
_diffrn_reflns_theta_min 1.85
_exptl_absorpt_coefficient_mu 4.052
_exptl_absorpt_correction_T_max 0.801924
_exptl_absorpt_correction_T_min 0.542097
_exptl_absorpt_correction_type empirical
_exptl_absorpt_process_details 'Bruker SADABS'
_exptl_crystal_colour orange
_exptl_crystal_density_diffrn 1.728
_exptl_crystal_density_meas ?
_exptl_crystal_density_method .
_exptl_crystal_description plate
_exptl_crystal_F_000 1576
_exptl_crystal_size_max 0.24
_exptl_crystal_size_mid 0.22
_exptl_crystal_size_min 0.08
_refine_diff_density_max 1.898
_refine_diff_density_min -0.622
_refine_diff_density_rms 0.088
_refine_ls_abs_structure_details 'Flack H D (1983), Acta Cryst. A39, 876-881'
_refine_ls_abs_structure_Flack -0.009(3)
_refine_ls_extinction_coef none
_refine_ls_extinction_method none
_refine_ls_goodness_of_fit_ref 0.857
_refine_ls_hydrogen_treatment mixed
_refine_ls_matrix_type full
_refine_ls_number_parameters 506
_refine_ls_number_reflns 11017
_refine_ls_number_restraints 0
_refine_ls_restrained_S_all 0.857
_refine_ls_R_factor_all 0.0200
_refine_ls_R_factor_gt 0.0187
_refine_ls_shift/su_max 0.006
_refine_ls_shift/su_mean 0.001
_refine_ls_structure_factor_coef Fsqd
_refine_ls_weighting_details 'calc w=1/[\s^2^(Fo^2^)+(0.0155P)^2^+0.0000P] where P=(Fo^2^+2Fc^2^)/3'
_refine_ls_weighting_scheme calc
_refine_ls_wR_factor_gt 0.0377
_refine_ls_wR_factor_ref 0.0378
_reflns_number_gt 10264
_reflns_number_total 11017
_reflns_threshold_expression >2sigma(I)
_cod_depositor_comments
;
The following automatic conversions were performed:
'_symmetry_cell_setting' value 'Orthorhombic' changed to 'orthorhombic'
according to '/home/saulius/struct/CIF-dictionaries/cif_core.dic'
dictionary named 'cif_core.dic' version 2.4.1 from 2010-06-29.

Automatic conversion script
Id: cif_fix_enum 1527 2010-12-29 10:47:43Z saulius 
;
_cod_original_sg_symbol_H-M P2(1)2(1)2(1)
_cod_database_code 4063243

loop_
_symmetry_equiv_pos_as_xyz
'x, y, z'
'-x+1/2, -y, z+1/2'
'-x, y+1/2, -z+1/2'
'x+1/2, -y+1/2, -z'

loop_
_atom_site_label
_atom_site_type_symbol
_atom_site_fract_x
_atom_site_fract_y
_atom_site_fract_z
_atom_site_U_iso_or_equiv
_atom_site_adp_type
_atom_site_occupancy
_atom_site_symmetry_multiplicity
_atom_site_calc_flag
W W 0.131260(7) 0.132295(6) 0.158292(4) 0.01442(2) Uani 1 1 d
Cl1 Cl 0.11998(7) 0.34478(5) 0.84301(6) 0.0584(2) Uani 1 1 d
Cl2 Cl 0.02017(7) 0.51911(5) 0.90759(4) 0.03901(17) Uani 1 1 d
P P 0.02175(6) 0.28842(5) 0.13167(3) 0.02080(13) Uani 1 1 d
O1 O -0.13034(18) -0.01624(12) -0.12054(9) 0.0320(4) Uani 1 1 d
O2 O 0.05971(18) -0.27641(13) -0.02561(10) 0.0366(5) Uani 1 1 d
O3 O 0.11496(13) 0.00539(10) 0.00655(7) 0.0173(3) Uani 1 1 d
O4 O 0.29401(16) 0.17318(14) 0.04326(9) 0.0327(4) Uani 1 1 d
N1 N -0.03121(18) -0.15413(14) -0.08714(10) 0.0238(4) Uani 1 1 d
N2 N 0.00947(16) 0.12361(15) 0.24827(10) 0.0179(3) Uani 1 1 d
N3 N 0.04494(16) 0.14205(15) 0.31476(9) 0.0195(4) Uani 1 1 d
N4 N 0.23017(16) 0.03842(14) 0.23318(10) 0.0175(4) Uani 1 1 d
N5 N 0.23470(17) 0.06434(14) 0.30230(10) 0.0189(4) Uani 1 1 d
N6 N 0.22437(17) 0.24371(14) 0.22146(10) 0.0203(4) Uani 1 1 d
N7 N 0.21750(17) 0.24748(14) 0.29202(10) 0.0207(4) Uani 1 1 d
N8 N 0.22790(16) 0.15185(13) 0.08972(10) 0.0191(4) Uani 1 1 d
C1 C 0.00680(19) 0.05267(16) 0.01453(11) 0.0176(4) Uani 1 1 d
C2 C -0.0026(2) 0.06921(17) 0.09339(12) 0.0175(4) Uani 1 1 d
C3 C 0.0644(2) -0.01110(16) 0.12296(11) 0.0168(4) Uani 1 1 d
C4 C 0.1037(2) -0.07046(16) 0.05885(11) 0.0189(5) Uani 1 1 d
C5 C -0.0059(2) -0.12455(19) 0.03253(12) 0.0206(4) Uani 1 1 d
C6 C 0.0129(2) -0.19613(17) -0.02737(13) 0.0247(5) Uani 1 1 d
C7 C -0.0840(2) -0.06371(18) -0.07556(13) 0.0240(5) Uani 1 1 d
C8 C -0.0733(2) -0.03782(17) 0.00055(12) 0.0207(5) Uani 1 1 d
C9 C 0.0000(2) 0.1399(2) -0.03431(12) 0.0237(5) Uani 1 1 d
C10 C 0.2100(2) -0.1312(2) 0.06148(13) 0.0249(5) Uani 1 1 d
C11 C -0.0271(3) -0.2014(2) -0.15528(16) 0.0325(6) Uani 1 1 d
C12 C -0.0424(2) 0.1372(2) 0.35852(12) 0.0240(5) Uani 1 1 d
C13 C -0.1371(2) 0.11450(17) 0.32164(12) 0.0249(5) Uani 1 1 d
C14 C -0.1013(2) 0.10766(17) 0.25274(13) 0.0231(5) Uani 1 1 d
C15 C 0.3018(2) -0.00065(17) 0.33598(14) 0.0234(5) Uani 1 1 d
C16 C 0.3419(2) -0.0689(2) 0.28972(14) 0.0276(6) Uani 1 1 d
C17 C 0.2943(2) -0.04236(19) 0.22650(13) 0.0231(5) Uani 1 1 d
C18 C 0.2748(2) 0.32770(19) 0.31500(14) 0.0264(5) Uani 1 1 d
C19 C 0.3186(2) 0.3771(2) 0.25932(14) 0.0290(5) Uani 1 1 d
C20 C 0.2865(2) 0.32184(19) 0.20185(14) 0.0253(5) Uani 1 1 d
C21 C 0.0048(3) 0.3670(2) 0.20827(14) 0.0284(5) Uani 1 1 d
C22 C -0.1250(3) 0.2806(2) 0.10542(14) 0.0294(5) Uani 1 1 d
C23 C 0.0849(3) 0.3721(2) 0.06831(15) 0.0357(6) Uani 1 1 d
C24 C -0.0045(3) 0.4036(3) 0.8681(2) 0.0470(9) Uani 1 1 d
B B 0.1713(2) 0.15598(19) 0.33036(13) 0.0203(5) Uani 1 1 d
H16 H 0.384(2) -0.118(2) 0.3002(14) 0.042(8) Uiso 1 1 d
H19 H 0.358(2) 0.4298(18) 0.2598(13) 0.022(7) Uiso 1 1 d
H2 H -0.088(2) 0.0802(17) 0.1112(13) 0.021(7) Uiso 1 1 d
H3 H 0.036(2) -0.0506(18) 0.1590(15) 0.023(6) Uiso 1 1 d
H8 H -0.1515(18) -0.0254(15) 0.0172(11) 0.008(5) Uiso 1 1 d
H20 H 0.305(2) 0.3356(17) 0.1571(15) 0.024(7) Uiso 1 1 d
H14 H -0.143(2) 0.0938(17) 0.2146(13) 0.023(7) Uiso 1 1 d
H13 H -0.202(3) 0.119(2) 0.3336(17) 0.053(10) Uiso 1 1 d
H12 H -0.027(2) 0.141(2) 0.4040(16) 0.044(9) Uiso 1 1 d
H18 H 0.274(2) 0.3412(18) 0.3592(14) 0.020(7) Uiso 1 1 d
H17 H 0.302(2) -0.074(2) 0.1849(14) 0.030(8) Uiso 1 1 d
H9A H 0.056(2) 0.185(2) -0.0264(14) 0.026(7) Uiso 1 1 d
H9B H 0.013(2) 0.120(2) -0.0807(15) 0.039(8) Uiso 1 1 d
H5 H -0.044(2) -0.1595(17) 0.0714(12) 0.015(6) Uiso 1 1 d
H9C H -0.066(2) 0.172(2) -0.0315(15) 0.033(8) Uiso 1 1 d
H10B H 0.269(2) -0.093(2) 0.0698(14) 0.025(7) Uiso 1 1 d
H10C H 0.208(3) -0.175(2) 0.1031(19) 0.059(11) Uiso 1 1 d
H11B H -0.009(3) -0.277(2) -0.1509(18) 0.060(10) Uiso 1 1 d
H11A H -0.089(3) -0.196(3) -0.178(2) 0.074(13) Uiso 1 1 d
H15 H 0.312(2) 0.0043(19) 0.3825(15) 0.030(8) Uiso 1 1 d
H10A H 0.217(2) -0.1670(19) 0.0150(15) 0.033(8) Uiso 1 1 d
H1B H 0.183(2) 0.1633(17) 0.3902(13) 0.018(7) Uiso 1 1 d
H11C H 0.038(3) -0.177(3) -0.1835(19) 0.070(12) Uiso 1 1 d
H21C H 0.078(2) 0.393(2) 0.2254(14) 0.028(8) Uiso 1 1 d
H22A H -0.152(2) 0.343(2) 0.0964(14) 0.036(8) Uiso 1 1 d
H21B H -0.033(2) 0.333(2) 0.2401(16) 0.031(8) Uiso 1 1 d
H21A H -0.041(3) 0.416(2) 0.1981(17) 0.048(10) Uiso 1 1 d
H22B H -0.171(2) 0.254(2) 0.1398(15) 0.035(8) Uiso 1 1 d
H23A H 0.101(2) 0.340(2) 0.0288(16) 0.038(9) Uiso 1 1 d
H22C H -0.136(3) 0.242(2) 0.0637(15) 0.041(8) Uiso 1 1 d
H23B H 0.155(3) 0.402(3) 0.0900(19) 0.066(12) Uiso 1 1 d
H23C H 0.034(3) 0.420(3) 0.0608(17) 0.051(11) Uiso 1 1 d
H24A H -0.056(3) 0.413(3) 0.832(2) 0.070(13) Uiso 1 1 d
H24B H -0.046(3) 0.369(3) 0.897(2) 0.086(15) Uiso 1 1 d

loop_
_atom_site_aniso_label
_atom_site_aniso_U_11
_atom_site_aniso_U_22
_atom_site_aniso_U_33
_atom_site_aniso_U_23
_atom_site_aniso_U_13
_atom_site_aniso_U_12
W 0.01847(3) 0.01374(3) 0.01105(3) 0.00064(3) 0.00052(4) -0.00021(4)
Cl1 0.0436(4) 0.0459(4) 0.0858(6) -0.0068(4) 0.0163(6) 0.0085(3)
Cl2 0.0473(4) 0.0319(4) 0.0378(4) 0.0012(3) 0.0032(3) 0.0000(3)
P 0.0309(3) 0.0166(3) 0.0150(3) -0.0003(2) 0.0002(2) 0.0040(2)
O1 0.0379(10) 0.0298(9) 0.0284(9) -0.0020(7) -0.0169(9) 0.0025(9)
O2 0.0617(13) 0.0215(9) 0.0267(10) -0.0061(8) -0.0109(9) 0.0090(9)
O3 0.0232(9) 0.0165(7) 0.0121(7) 0.0012(5) 0.0001(6) 0.0015(6)
O4 0.0327(10) 0.0434(11) 0.0220(9) 0.0040(8) 0.0111(8) -0.0097(8)
N1 0.0328(11) 0.0210(11) 0.0178(10) -0.0042(8) -0.0072(8) 0.0015(8)
N2 0.0226(9) 0.0175(8) 0.0135(7) 0.0011(7) 0.0009(6) 0.0002(8)
N3 0.0266(10) 0.0190(10) 0.0129(8) -0.0008(8) 0.0026(7) -0.0006(8)
N4 0.0215(10) 0.0188(9) 0.0124(9) 0.0000(7) -0.0017(7) -0.0001(8)
N5 0.0233(10) 0.0200(10) 0.0133(9) 0.0013(7) -0.0026(7) -0.0017(8)
N6 0.0263(11) 0.0184(10) 0.0162(9) 0.0009(7) -0.0004(8) -0.0019(8)
N7 0.0275(11) 0.0188(9) 0.0156(9) -0.0008(7) -0.0008(8) -0.0038(8)
N8 0.0204(9) 0.0202(11) 0.0167(9) 0.0021(7) 0.0008(7) -0.0032(7)
C1 0.0217(11) 0.0157(10) 0.0153(10) 0.0000(8) -0.0022(8) 0.0008(8)
C2 0.0193(11) 0.0183(10) 0.0150(10) -0.0006(8) 0.0014(8) 0.0017(9)
C3 0.0251(12) 0.0146(10) 0.0109(10) 0.0003(8) -0.0008(8) -0.0004(9)
C4 0.0257(12) 0.0157(10) 0.0153(10) 0.0008(8) -0.0014(8) 0.0003(8)
C5 0.0285(11) 0.0162(10) 0.0171(10) -0.0009(10) -0.0015(9) -0.0032(11)
C6 0.0356(14) 0.0191(11) 0.0195(12) -0.0020(9) -0.0044(10) -0.0040(10)
C7 0.0254(12) 0.0220(12) 0.0246(12) -0.0030(9) -0.0050(10) -0.0045(9)
C8 0.0210(12) 0.0216(11) 0.0196(11) -0.0021(9) -0.0022(9) 0.0001(9)
C9 0.0343(13) 0.0201(11) 0.0168(11) 0.0005(10) -0.0031(9) 0.0047(12)
C10 0.0297(12) 0.0235(11) 0.0216(11) -0.0045(12) -0.0039(9) 0.0055(12)
C11 0.0438(16) 0.0330(14) 0.0207(12) -0.0088(13) -0.0080(14) 0.0028(12)
C12 0.0328(12) 0.0223(11) 0.0169(11) -0.0004(10) 0.0060(9) -0.0013(11)
C13 0.0221(11) 0.0246(12) 0.0281(11) -0.0025(8) 0.0101(11) -0.0012(11)
C14 0.0245(12) 0.0227(12) 0.0220(11) 0.0011(9) 0.0013(9) -0.0001(9)
C15 0.0277(12) 0.0252(11) 0.0174(12) 0.0053(10) -0.0075(10) -0.0029(9)
C16 0.0340(16) 0.0237(12) 0.0251(13) 0.0039(10) -0.0074(10) 0.0077(10)
C17 0.0260(13) 0.0239(12) 0.0194(12) -0.0013(10) -0.0020(10) 0.0012(10)
C18 0.0354(15) 0.0232(12) 0.0206(12) -0.0049(10) -0.0035(11) -0.0052(10)
C19 0.0348(13) 0.0218(13) 0.0303(13) -0.0012(11) -0.0025(10) -0.0108(12)
C20 0.0293(14) 0.0240(13) 0.0226(13) 0.0026(10) 0.0017(11) -0.0062(10)
C21 0.0413(15) 0.0194(11) 0.0244(12) -0.0059(12) 0.0011(11) 0.0060(14)
C22 0.0347(14) 0.0283(12) 0.0252(12) -0.0051(10) -0.0060(13) 0.0106(13)
C23 0.0610(19) 0.0201(12) 0.0259(13) 0.0072(13) 0.0029(13) 0.0032(15)
C24 0.0297(17) 0.0400(18) 0.071(3) -0.0099(17) -0.0008(17) 0.0020(14)
B 0.0281(13) 0.0201(12) 0.0128(13) 0.0003(9) -0.0019(9) -0.0034(9)

loop_
_atom_type_symbol
_atom_type_description
_atom_type_scat_dispersion_real
_atom_type_scat_dispersion_imag
_atom_type_scat_source
C C 0.0033 0.0016 'International Tables Vol C Tables 4.2.6.8 and 6.1.1.4'
H H 0.0000 0.0000 'International Tables Vol C Tables 4.2.6.8 and 6.1.1.4'
B B 0.0013 0.0007 'International Tables Vol C Tables 4.2.6.8 and 6.1.1.4'
N N 0.0061 0.0033 'International Tables Vol C Tables 4.2.6.8 and 6.1.1.4'
O O 0.0106 0.0060 'International Tables Vol C Tables 4.2.6.8 and 6.1.1.4'
P P 0.1023 0.0942 'International Tables Vol C Tables 4.2.6.8 and 6.1.1.4'
Cl Cl 0.1484 0.1585 'International Tables Vol C Tables 4.2.6.8 and 6.1.1.4'
W W -0.8490 6.8722 'International Tables Vol C Tables 4.2.6.8 and 6.1.1.4'

loop_
_geom_angle_atom_site_label_1
_geom_angle_atom_site_label_2
_geom_angle_atom_site_label_3
_geom_angle
N8 W C3 97.68(8)
N8 W C2 95.87(9)
C3 W C2 38.81(8)
N8 W N6 89.20(8)
C3 W N6 160.33(7)
C2 W N6 158.86(8)
N8 W N4 102.91(8)
C3 W N4 83.99(7)
C2 W N4 121.87(8)
N6 W N4 76.50(7)
N8 W N2 174.31(8)
C3 W N2 87.76(8)
C2 W N2 87.31(8)
N6 W N2 86.18(7)
N4 W N2 79.25(7)
N8 W P 93.40(6)
C3 W P 118.77(6)
C2 W P 80.29(6)
N6 W P 78.92(5)
N4 W P 150.14(5)
N2 W P 82.46(5)
C23 P C22 104.12(15)
C23 P C21 103.31(15)
C22 P C21 98.77(13)
C23 P W 115.95(11)
C22 P W 120.22(9)
C21 P W 111.93(10)
C4 O3 C1 98.90(16)
C7 N1 C6 113.2(2)
C7 N1 C11 122.8(2)
C6 N1 C11 123.9(2)
C14 N2 N3 105.76(18)
C14 N2 W 133.47(16)
N3 N2 W 120.68(14)
C12 N3 N2 109.98(19)
C12 N3 B 129.60(19)
N2 N3 B 120.20(18)
C17 N4 N5 106.07(18)
C17 N4 W 133.96(16)
N5 N4 W 119.94(14)
C15 N5 N4 108.9(2)
C15 N5 B 129.6(2)
N4 N5 B 121.46(18)
C20 N6 N7 106.6(2)
C20 N6 W 130.40(17)
N7 N6 W 122.76(15)
C18 N7 N6 109.1(2)
C18 N7 B 131.4(2)
N6 N7 B 118.13(18)
O4 N8 W 174.99(17)
O3 C1 C9 108.94(19)
O3 C1 C2 103.52(17)
C9 C1 C2 120.03(19)
O3 C1 C8 100.41(16)
C9 C1 C8 117.6(2)
C2 C1 C8 103.74(18)
C3 C2 C1 103.84(18)
C3 C2 W 70.54(13)
C1 C2 W 124.44(16)
C2 C3 C4 103.61(18)
C2 C3 W 70.65(12)
C4 C3 W 126.40(16)
O3 C4 C10 109.25(19)
O3 C4 C3 102.86(16)
C10 C4 C3 120.50(19)
O3 C4 C5 100.25(17)
C10 C4 C5 117.0(2)
C3 C4 C5 104.25(18)
C6 C5 C8 104.56(19)
C6 C5 C4 114.5(2)
C8 C5 C4 102.06(19)
O2 C6 N1 123.9(2)
O2 C6 C5 127.5(2)
N1 C6 C5 108.5(2)
O1 C7 N1 123.6(2)
O1 C7 C8 127.7(2)
N1 C7 C8 108.7(2)
C7 C8 C5 104.90(19)
C7 C8 C1 113.34(19)
C5 C8 C1 101.70(18)
N3 C12 C13 108.8(2)
C12 C13 C14 105.0(2)
N2 C14 C13 110.5(2)
N5 C15 C16 109.1(2)
C15 C16 C17 105.0(2)
N4 C17 C16 110.9(2)
N7 C18 C19 108.9(2)
C18 C19 C20 105.2(2)
N6 C20 C19 110.3(2)
Cl1 C24 Cl2 112.27(19)
N7 B N3 110.56(19)
N7 B N5 107.24(19)
N3 B N5 108.07(18)

loop_
_geom_bond_atom_site_label_1
_geom_bond_atom_site_label_2
_geom_bond_distance
W N8 1.7662(19)
W C3 2.188(2)
W C2 2.189(2)
W N6 2.219(2)
W N4 2.2432(18)
W N2 2.2562(19)
W P 2.5159(6)
Cl1 C24 1.741(3)
Cl2 C24 1.750(3)
P C23 1.817(3)
P C22 1.814(3)
P C21 1.822(3)
O1 C7 1.206(3)
O2 C6 1.212(3)
O3 C4 1.436(2)
O3 C1 1.439(3)
O4 N8 1.222(2)
N1 C7 1.382(3)
N1 C6 1.382(3)
N1 C11 1.456(3)
N2 C14 1.333(3)
N2 N3 1.368(3)
N3 C12 1.335(3)
N3 B 1.539(3)
N4 C17 1.330(3)
N4 N5 1.375(3)
N5 C15 1.346(3)
N5 B 1.538(3)
N6 C20 1.335(3)
N6 N7 1.360(3)
N7 C18 1.347(3)
N7 B 1.532(3)
C1 C9 1.502(3)
C1 C2 1.536(3)
C1 C8 1.564(3)
C2 C3 1.454(3)
C3 C4 1.539(3)
C4 C10 1.501(3)
C4 C5 1.572(3)
C5 C6 1.516(3)
C5 C8 1.539(3)
C7 C8 1.509(3)
C12 C13 1.363(4)
C13 C14 1.394(3)
C15 C16 1.361(4)
C16 C17 1.386(3)
C18 C19 1.362(4)
C19 C20 1.384(4)
